data_7118208
loop_
_publ_author_name
'Wang, Zhiming'
'Xu, Xingzhu'
'Gu, Zhanshou'
'Feng, Wei'
'Qian, Houjun'
'Li, Zhengyi'
'Sun, Xiaoqiang'
'Kwon, Ohyun'

_publ_section_title
;
 Nazarov cyclization of 1,4-pentadien-3-ols: preparation of
 cyclopenta[b]indoles and spiro[indene-1,4'-quinoline]s.
;
_journal_issue 13
_journal_name_full 'Chemical communications (Cambridge, England)'
_journal_page_first 2811
_journal_page_last 2814
_journal_paper_doi 10.1039/c5cc08596a
_journal_volume 52
_journal_year 2016
_chemical_formula_sum 'C26 H25 N O2 S'
_chemical_formula_weight 415.53
_chemical_name_common 6v
_chemical_name_systematic 2,2-Dimethyl-3-phenyl-4-tosyl-1,2,3,4-tetrahydrocyclopenta[b]indole
_space_group_IT_number 14
_symmetry_cell_setting monoclinic
_symmetry_space_group_name_Hall '-P 2yn'
_symmetry_space_group_name_H-M 'P 1 21/n 1'
_atom_sites_solution_hydrogens geom
_atom_sites_solution_primary direct
_atom_sites_solution_secondary difmap
_audit_creation_method SHELXL-97
_audit_update_record
;
2015-07-21 deposited with the CCDC.
2015-12-24 downloaded from the CCDC.
;
_cell_angle_alpha 90.00
_cell_angle_beta 92.243(4)
_cell_angle_gamma 90.00
_cell_formula_units_Z 4
_cell_length_a 13.926(2)
_cell_length_b 10.6835(16)
_cell_length_c 14.955(2)
_cell_measurement_temperature 296(2)
_cell_volume 2223.3(5)
_computing_cell_refinement 'Bruker SMART'
_computing_data_collection 'Bruker SMART'
_computing_data_reduction 'Bruker SAINT'
_computing_molecular_graphics 'Bruker SHELXTL'
_computing_publication_material 'Bruker SHELXTL'
_computing_structure_refinement 'SHELXL-97 (Sheldrick, 1997)'
_computing_structure_solution 'SHELXS-97 (Sheldrick, 1990)'
_diffrn_ambient_temperature 296(2)
_diffrn_measured_fraction_theta_full 0.995
_diffrn_measured_fraction_theta_max 0.995
_diffrn_measurement_device_type 'CCD area detector'
_diffrn_measurement_method 'phi and omega scans'
_diffrn_radiation_monochromator graphite
_diffrn_radiation_source 'fine-focus sealed tube'
_diffrn_radiation_type MoK\a
_diffrn_radiation_wavelength 0.71073
_diffrn_reflns_av_R_equivalents 0.0545
_diffrn_reflns_av_sigmaI/netI 0.0542
_diffrn_reflns_limit_h_max 15
_diffrn_reflns_limit_h_min -16
_diffrn_reflns_limit_k_max 12
_diffrn_reflns_limit_k_min -12
_diffrn_reflns_limit_l_max 14
_diffrn_reflns_limit_l_min -17
_diffrn_reflns_number 11734
_diffrn_reflns_theta_full 25.00
_diffrn_reflns_theta_max 25.00
_diffrn_reflns_theta_min 1.96
_exptl_absorpt_coefficient_mu 0.168
_exptl_absorpt_correction_T_max 0.9753
_exptl_absorpt_correction_T_min 0.9593
_exptl_absorpt_correction_type none
_exptl_crystal_density_diffrn 1.241
_exptl_crystal_density_method 'not measured'
_exptl_crystal_F_000 880
_exptl_crystal_size_max 0.25
_exptl_crystal_size_mid 0.20
_exptl_crystal_size_min 0.15
_refine_diff_density_max 0.199
_refine_diff_density_min -0.407
_refine_diff_density_rms 0.058
_refine_ls_extinction_method none
_refine_ls_goodness_of_fit_ref 1.076
_refine_ls_hydrogen_treatment mixed
_refine_ls_matrix_type full
_refine_ls_number_parameters 274
_refine_ls_number_reflns 3891
_refine_ls_number_restraints 0
_refine_ls_restrained_S_all 1.076
_refine_ls_R_factor_all 0.0630
_refine_ls_R_factor_gt 0.0467
_refine_ls_shift/su_max 0.002
_refine_ls_shift/su_mean 0.000
_refine_ls_structure_factor_coef Fsqd
_refine_ls_weighting_details 'calc w=1/[\s^2^(Fo^2^)+(0.0772P)^2^+0.1172P] where P=(Fo^2^+2Fc^2^)/3'
_refine_ls_weighting_scheme calc
_refine_ls_wR_factor_gt 0.1242
_refine_ls_wR_factor_ref 0.1329
_reflns_number_gt 3019
_reflns_number_total 3891
_reflns_threshold_expression >2sigma(I)
_cod_data_source_file c5cc08596a2.cif
_cod_data_source_block xx
_cod_depositor_comments
;
The following automatic conversions were performed:

'_symmetry_cell_setting' value 'Monoclinic' changed to 'monoclinic'
according to
/usr/data/users/saulius/crontab/automatic-downloads/rss-feeds/RSC/lib/dictionaries/cif_core.dic
dictionary named 'cif_core.dic' version 2.4.2 from 2011-04-26.

Automatic conversion script
Id: cif_fix_values 4268 2015-11-12 08:31:59Z antanas 

 Adding full bibliography for 7118207--7118212.cif.
;
_cod_original_cell_volume 2223.2(6)
_cod_original_sg_symbol_H-M P2(1)/n
_cod_database_code 7118208

loop_
_symmetry_equiv_pos_as_xyz
'x, y, z'
'-x+1/2, y+1/2, -z+1/2'
'-x, -y, -z'
'x-1/2, -y-1/2, z-1/2'

loop_
_atom_site_label
_atom_site_type_symbol
_atom_site_fract_x
_atom_site_fract_y
_atom_site_fract_z
_atom_site_U_iso_or_equiv
_atom_site_adp_type
_atom_site_occupancy
_atom_site_symmetry_multiplicity
_atom_site_calc_flag
_atom_site_refinement_flags
S1 S 0.03953(3) 0.47347(5) 0.22245(3) 0.04245(18) Uani 1 1 d .
C6 C 0.17311(13) 0.36818(17) 0.11595(12) 0.0391(4) Uani 1 1 d .
C1 C 0.26733(13) 0.32014(17) 0.12674(12) 0.0392(4) Uani 1 1 d .
C5 C 0.12071(15) 0.3609(2) 0.03503(13) 0.0489(5) Uani 1 1 d .
H3 H 0.0592 0.3943 0.0283 0.059 Uiso 1 1 calc R
C2 C 0.30910(15) 0.2622(2) 0.05443(13) 0.0488(5) Uani 1 1 d .
H6 H 0.3713 0.2306 0.0598 0.059 Uiso 1 1 calc R
C3 C 0.25611(18) 0.2525(2) -0.02575(14) 0.0584(6) Uani 1 1 d .
H1 H 0.2827 0.2123 -0.0741 0.070 Uiso 1 1 calc R
C4 C 0.16431(17) 0.3015(2) -0.03501(14) 0.0591(6) Uani 1 1 d .
H2 H 0.1309 0.2944 -0.0899 0.071 Uiso 1 1 calc R
C8 C 0.22682(12) 0.40030(16) 0.26002(12) 0.0358(4) Uani 1 1 d .
C7 C 0.29846(12) 0.34528(17) 0.21741(13) 0.0402(4) Uani 1 1 d .
C10 C 0.36235(13) 0.41924(18) 0.35834(13) 0.0425(5) Uani 1 1 d .
C11 C 0.24817(12) 0.42846(18) 0.35680(12) 0.0391(4) Uani 1 1 d .
H11 H 0.2294 0.5150 0.3692 0.047 Uiso 1 1 calc R
C9 C 0.38667(14) 0.3331(2) 0.27810(14) 0.0503(5) Uani 1 1 d .
H9A H 0.4435 0.3622 0.2489 0.060 Uiso 1 1 calc R
H9B H 0.3965 0.2472 0.2973 0.060 Uiso 1 1 calc R
C14 C 0.19690(13) 0.34077(18) 0.41941(12) 0.0399(4) Uani 1 1 d .
C13 C 0.40708(16) 0.3714(2) 0.44629(15) 0.0593(6) Uani 1 1 d .
H14A H 0.4758 0.3748 0.4441 0.089 Uiso 1 1 calc R
H14B H 0.3872 0.2866 0.4557 0.089 Uiso 1 1 calc R
H14C H 0.3864 0.4228 0.4946 0.089 Uiso 1 1 calc R
C12 C 0.40054(16) 0.5509(2) 0.34146(16) 0.0589(6) Uani 1 1 d .
H13A H 0.3844 0.6047 0.3900 0.088 Uiso 1 1 calc R
H13B H 0.3721 0.5828 0.2866 0.088 Uiso 1 1 calc R
H13C H 0.4691 0.5478 0.3372 0.088 Uiso 1 1 calc R
N1 N 0.14689(10) 0.41816(15) 0.19958(10) 0.0381(4) Uani 1 1 d .
C15 C 0.14214(13) 0.3881(2) 0.48672(13) 0.0477(5) Uani 1 1 d .
H17 H 0.1381 0.4742 0.4944 0.057 Uiso 1 1 calc R
C19 C 0.20242(16) 0.21104(19) 0.41094(14) 0.0524(5) Uani 1 1 d .
H16 H 0.2388 0.1764 0.3663 0.063 Uiso 1 1 calc R
O2 O 0.05142(10) 0.52898(13) 0.30862(10) 0.0530(4) Uani 1 1 d .
O1 O 0.00796(11) 0.54582(13) 0.14701(10) 0.0586(4) Uani 1 1 d .
C20 C -0.03632(12) 0.34273(19) 0.22885(13) 0.0425(5) Uani 1 1 d .
C17 C 0.09920(18) 0.1821(3) 0.53321(17) 0.0681(7) Uani 1 1 d .
H21 H 0.0660 0.1292 0.5705 0.082 Uiso 1 1 calc R
C18 C 0.15462(18) 0.1334(2) 0.46795(17) 0.0668(7) Uani 1 1 d .
H19 H 0.1601 0.0471 0.4620 0.080 Uiso 1 1 calc R
C16 C 0.09315(16) 0.3096(3) 0.54305(15) 0.0605(6) Uani 1 1 d .
H20 H 0.0562 0.3433 0.5875 0.073 Uiso 1 1 calc R
C21 C -0.10303(14) 0.3188(2) 0.16026(14) 0.0534(5) Uani 1 1 d .
H22 H -0.1072 0.3703 0.1101 0.064 Uiso 1 1 calc R
C23 C -0.15762(17) 0.1384(2) 0.24060(18) 0.0662(7) Uani 1 1 d .
C25 C -0.03004(14) 0.2666(2) 0.30345(14) 0.0527(5) Uani 1 1 d .
H26 H 0.0144 0.2837 0.3498 0.063 Uiso 1 1 calc R
C22 C -0.16333(16) 0.2172(3) 0.16737(17) 0.0668(7) Uani 1 1 d .
H23 H -0.2090 0.2013 0.1217 0.080 Uiso 1 1 calc R
C24 C -0.09037(17) 0.1650(2) 0.30837(17) 0.0640(6) Uani 1 1 d .
H25 H -0.0858 0.1132 0.3583 0.077 Uiso 1 1 calc R
C26 C -0.2249(2) 0.0282(3) 0.2476(3) 0.1117(12) Uani 1 1 d .
H27A H -0.2717 0.0303 0.1987 0.168 Uiso 1 1 calc R
H27B H -0.2570 0.0326 0.3032 0.168 Uiso 1 1 calc R
H27C H -0.1889 -0.0482 0.2454 0.168 Uiso 1 1 calc R

loop_
_atom_site_aniso_label
_atom_site_aniso_U_11
_atom_site_aniso_U_22
_atom_site_aniso_U_33
_atom_site_aniso_U_23
_atom_site_aniso_U_13
_atom_site_aniso_U_12
S1 0.0341(3) 0.0357(3) 0.0569(3) -0.0050(2) -0.0058(2) 0.00662(19)
C6 0.0386(10) 0.0358(10) 0.0428(10) 0.0043(8) 0.0021(8) -0.0046(8)
C1 0.0369(10) 0.0341(10) 0.0467(11) 0.0038(8) 0.0035(8) -0.0031(8)
C5 0.0458(11) 0.0558(13) 0.0446(11) 0.0089(9) -0.0021(9) 0.0007(10)
C2 0.0444(11) 0.0499(12) 0.0528(12) -0.0004(9) 0.0092(9) -0.0007(9)
C3 0.0685(15) 0.0623(15) 0.0453(12) -0.0010(10) 0.0133(10) 0.0002(12)
C4 0.0654(14) 0.0712(16) 0.0405(11) 0.0051(11) -0.0015(10) -0.0034(12)
C8 0.0304(9) 0.0315(9) 0.0451(10) 0.0012(8) -0.0031(7) 0.0006(7)
C7 0.0334(9) 0.0382(10) 0.0489(11) -0.0002(8) -0.0002(8) 0.0021(8)
C10 0.0326(10) 0.0434(11) 0.0509(11) -0.0013(9) -0.0071(8) 0.0008(8)
C11 0.0346(10) 0.0342(9) 0.0480(11) -0.0033(8) -0.0033(8) 0.0037(8)
C9 0.0358(10) 0.0544(13) 0.0603(13) -0.0048(10) -0.0041(9) 0.0098(9)
C14 0.0334(9) 0.0426(11) 0.0431(10) -0.0041(8) -0.0053(8) 0.0003(8)
C13 0.0469(12) 0.0690(15) 0.0609(13) 0.0019(11) -0.0136(10) 0.0001(11)
C12 0.0447(12) 0.0549(13) 0.0766(15) 0.0018(11) -0.0041(10) -0.0077(10)
N1 0.0308(8) 0.0408(9) 0.0424(8) 0.0010(7) -0.0010(6) 0.0028(7)
C15 0.0413(11) 0.0502(12) 0.0513(12) -0.0100(9) -0.0019(9) 0.0032(9)
C19 0.0565(13) 0.0399(11) 0.0614(13) -0.0030(10) 0.0097(10) 0.0028(10)
O2 0.0450(8) 0.0481(9) 0.0654(9) -0.0196(7) -0.0048(7) 0.0083(7)
O1 0.0545(9) 0.0449(8) 0.0748(10) 0.0065(7) -0.0192(7) 0.0113(7)
C20 0.0285(9) 0.0469(11) 0.0523(12) -0.0100(9) 0.0025(8) 0.0039(8)
C17 0.0636(15) 0.0676(17) 0.0739(16) 0.0126(13) 0.0149(12) -0.0056(13)
C18 0.0752(16) 0.0432(13) 0.0830(17) 0.0056(12) 0.0150(13) 0.0000(12)
C16 0.0469(12) 0.0802(17) 0.0550(13) -0.0051(12) 0.0102(10) 0.0013(12)
C21 0.0374(10) 0.0652(14) 0.0576(13) -0.0090(11) -0.0003(9) -0.0031(10)
C23 0.0500(13) 0.0723(17) 0.0773(17) -0.0177(14) 0.0175(12) -0.0191(12)
C25 0.0420(11) 0.0604(14) 0.0556(13) -0.0057(11) 0.0016(9) -0.0067(10)
C22 0.0427(12) 0.0883(19) 0.0692(16) -0.0244(14) 0.0020(11) -0.0168(12)
C24 0.0575(14) 0.0675(16) 0.0679(15) -0.0015(12) 0.0145(11) -0.0127(12)
C26 0.102(3) 0.105(3) 0.130(3) -0.012(2) 0.016(2) -0.062(2)

loop_
_atom_type_symbol
_atom_type_description
_atom_type_scat_dispersion_real
_atom_type_scat_dispersion_imag
_atom_type_scat_source
C C 0.0033 0.0016 'International Tables Vol C Tables 4.2.6.8 and 6.1.1.4'
H H 0.0000 0.0000 'International Tables Vol C Tables 4.2.6.8 and 6.1.1.4'
N N 0.0061 0.0033 'International Tables Vol C Tables 4.2.6.8 and 6.1.1.4'
O O 0.0106 0.0060 'International Tables Vol C Tables 4.2.6.8 and 6.1.1.4'
S S 0.1246 0.1234 'International Tables Vol C Tables 4.2.6.8 and 6.1.1.4'

loop_
_geom_angle_atom_site_label_1
_geom_angle_atom_site_label_2
_geom_angle_atom_site_label_3
_geom_angle
O2 S1 O1 120.88(9)
O2 S1 N1 105.19(8)
O1 S1 N1 106.47(9)
O2 S1 C20 109.34(9)
O1 S1 C20 107.90(9)
N1 S1 C20 106.10(8)
C5 C6 C1 122.18(17)
C5 C6 N1 130.02(17)
C1 C6 N1 107.79(15)
C2 C1 C6 119.15(17)
C2 C1 C7 134.27(18)
C6 C1 C7 106.59(16)
C4 C5 C6 117.0(2)
C4 C5 H3 121.5
C6 C5 H3 121.5
C3 C2 C1 118.7(2)
C3 C2 H6 120.6
C1 C2 H6 120.6
C4 C3 C2 121.1(2)
C4 C3 H1 119.5
C2 C3 H1 119.5
C3 C4 C5 121.9(2)
C3 C4 H2 119.0
C5 C4 H2 119.0
C7 C8 N1 109.64(16)
C7 C8 C11 115.12(15)
N1 C8 C11 135.24(16)
C8 C7 C1 109.20(16)
C8 C7 C9 110.89(17)
C1 C7 C9 139.87(17)
C13 C10 C12 108.56(17)
C13 C10 C9 111.91(17)
C12 C10 C9 109.17(17)
C13 C10 C11 114.08(16)
C12 C10 C11 107.12(16)
C9 C10 C11 105.79(14)
C8 C11 C14 113.02(15)
C8 C11 C10 99.32(14)
C14 C11 C10 116.43(15)
C8 C11 H11 109.2
C14 C11 H11 109.2
C10 C11 H11 109.2
C7 C9 C10 102.49(15)
C7 C9 H9A 111.3
C10 C9 H9A 111.3
C7 C9 H9B 111.3
C10 C9 H9B 111.3
H9A C9 H9B 109.2
C15 C14 C19 117.6(2)
C15 C14 C11 120.57(18)
C19 C14 C11 121.81(17)
C10 C13 H14A 109.5
C10 C13 H14B 109.5
H14A C13 H14B 109.5
C10 C13 H14C 109.5
H14A C13 H14C 109.5
H14B C13 H14C 109.5
C10 C12 H13A 109.5
C10 C12 H13B 109.5
H13A C12 H13B 109.5
C10 C12 H13C 109.5
H13A C12 H13C 109.5
H13B C12 H13C 109.5
C8 N1 C6 106.74(14)
C8 N1 S1 127.49(13)
C6 N1 S1 125.54(12)
C14 C15 C16 121.3(2)
C14 C15 H17 119.3
C16 C15 H17 119.3
C18 C19 C14 120.8(2)
C18 C19 H16 119.6
C14 C19 H16 119.6
C21 C20 C25 120.7(2)
C21 C20 S1 119.72(17)
C25 C20 S1 119.57(15)
C18 C17 C16 119.4(2)
C18 C17 H21 120.3
C16 C17 H21 120.3
C17 C18 C19 120.8(2)
C17 C18 H19 119.6
C19 C18 H19 119.6
C17 C16 C15 120.1(2)
C17 C16 H20 120.0
C15 C16 H20 120.0
C22 C21 C20 118.9(2)
C22 C21 H22 120.6
C20 C21 H22 120.6
C22 C23 C24 118.2(2)
C22 C23 C26 120.9(2)
C24 C23 C26 120.9(3)
C24 C25 C20 119.2(2)
C24 C25 H26 120.4
C20 C25 H26 120.4
C21 C22 C23 121.6(2)
C21 C22 H23 119.2
C23 C22 H23 119.2
C25 C24 C23 121.4(2)
C25 C24 H25 119.3
C23 C24 H25 119.3
C23 C26 H27A 109.5
C23 C26 H27B 109.5
H27A C26 H27B 109.5
C23 C26 H27C 109.5
H27A C26 H27C 109.5
H27B C26 H27C 109.5

loop_
_geom_bond_atom_site_label_1
_geom_bond_atom_site_label_2
_geom_bond_distance
S1 O2 1.4223(14)
S1 O1 1.4230(15)
S1 N1 1.6557(15)
S1 C20 1.756(2)
C6 C5 1.391(3)
C6 C1 1.412(3)
C6 N1 1.421(2)
C1 C2 1.393(3)
C1 C7 1.433(3)
C5 C4 1.385(3)
C5 H3 0.9300
C2 C3 1.387(3)
C2 H6 0.9300
C3 C4 1.384(3)
C3 H1 0.9300
C4 H2 0.9300
C8 C7 1.340(2)
C8 N1 1.419(2)
C8 C11 1.497(2)
C7 C9 1.504(3)
C10 C13 1.521(3)
C10 C12 1.528(3)
C10 C9 1.560(3)
C10 C11 1.592(2)
C11 C14 1.522(3)
C11 H11 0.9800
C9 H9A 0.9700
C9 H9B 0.9700
C14 C15 1.382(3)
C14 C19 1.394(3)
C13 H14A 0.9600
C13 H14B 0.9600
C13 H14C 0.9600
C12 H13A 0.9600
C12 H13B 0.9600
C12 H13C 0.9600
C15 C16 1.387(3)
C15 H17 0.9300
C19 C18 1.379(3)
C19 H16 0.9300
C20 C21 1.381(3)
C20 C25 1.381(3)
C17 C18 1.370(3)
C17 C16 1.373(4)
C17 H21 0.9300
C18 H19 0.9300
C16 H20 0.9300
C21 C22 1.379(3)
C21 H22 0.9300
C23 C22 1.381(4)
C23 C24 1.382(3)
C23 C26 1.511(3)
C25 C24 1.376(3)
C25 H26 0.9300
C22 H23 0.9300
C24 H25 0.9300
C26 H27A 0.9600
C26 H27B 0.9600
C26 H27C 0.9600

loop_
_geom_torsion_atom_site_label_1
_geom_torsion_atom_site_label_2
_geom_torsion_atom_site_label_3
_geom_torsion_atom_site_label_4
_geom_torsion
C5 C6 C1 C2 -0.7(3)
N1 C6 C1 C2 178.17(17)
C5 C6 C1 C7 179.44(17)
N1 C6 C1 C7 -1.7(2)
C1 C6 C5 C4 1.3(3)
N1 C6 C5 C4 -177.31(19)
C6 C1 C2 C3 -0.7(3)
C7 C1 C2 C3 179.1(2)
C1 C2 C3 C4 1.4(3)
C2 C3 C4 C5 -0.8(4)
C6 C5 C4 C3 -0.6(3)
N1 C8 C7 C1 -2.0(2)
C11 C8 C7 C1 178.13(15)
N1 C8 C7 C9 176.10(16)
C11 C8 C7 C9 -3.7(2)
C2 C1 C7 C8 -177.5(2)
C6 C1 C7 C8 2.3(2)
C2 C1 C7 C9 5.2(4)
C6 C1 C7 C9 -175.0(2)
C7 C8 C11 C14 -106.19(18)
N1 C8 C11 C14 74.0(3)
C7 C8 C11 C10 17.9(2)
N1 C8 C11 C10 -161.90(19)
C13 C10 C11 C8 -147.71(17)
C12 C10 C11 C8 92.12(18)
C9 C10 C11 C8 -24.26(18)
C13 C10 C11 C14 -26.1(2)
C12 C10 C11 C14 -146.28(17)
C9 C10 C11 C14 97.35(18)
C8 C7 C9 C10 -12.8(2)
C1 C7 C9 C10 164.5(2)
C13 C10 C9 C7 147.86(17)
C12 C10 C9 C7 -91.93(18)
C11 C10 C9 C7 23.1(2)
C8 C11 C14 C15 -127.70(18)
C10 C11 C14 C15 118.24(19)
C8 C11 C14 C19 51.7(2)
C10 C11 C14 C19 -62.3(2)
C7 C8 N1 C6 1.0(2)
C11 C8 N1 C6 -179.25(19)
C7 C8 N1 S1 175.54(14)
C11 C8 N1 S1 -4.7(3)
C5 C6 N1 C8 179.27(19)
C1 C6 N1 C8 0.48(19)
C5 C6 N1 S1 4.6(3)
C1 C6 N1 S1 -174.22(13)
O2 S1 N1 C8 14.63(18)
O1 S1 N1 C8 144.03(15)
C20 S1 N1 C8 -101.20(16)
O2 S1 N1 C6 -171.77(15)
O1 S1 N1 C6 -42.37(17)
C20 S1 N1 C6 72.40(17)
C19 C14 C15 C16 -1.0(3)
C11 C14 C15 C16 178.49(18)
C15 C14 C19 C18 0.1(3)
C11 C14 C19 C18 -179.4(2)
O2 S1 C20 C21 141.05(16)
O1 S1 C20 C21 7.82(19)
N1 S1 C20 C21 -105.97(16)
O2 S1 C20 C25 -37.49(18)
O1 S1 C20 C25 -170.72(16)
N1 S1 C20 C25 75.49(17)
C16 C17 C18 C19 -1.5(4)
C14 C19 C18 C17 1.2(4)
C18 C17 C16 C15 0.6(4)
C14 C15 C16 C17 0.7(3)
C25 C20 C21 C22 -0.1(3)
S1 C20 C21 C22 -178.64(17)
C21 C20 C25 C24 0.8(3)
S1 C20 C25 C24 179.37(17)
C20 C21 C22 C23 -0.9(4)
C24 C23 C22 C21 1.1(4)
C26 C23 C22 C21 179.4(3)
C20 C25 C24 C23 -0.6(3)
C22 C23 C24 C25 -0.4(4)
C26 C23 C24 C25 -178.7(3)
